data_1528435
loop_
_publ_author_name
'Decken, A.'
'Passmore, J.'
'Wang, X.'

_publ_section_title
;
 Cyclic dimethylsiloxanes as pseudo crown ethers: syntheses and
 characterization of Li (Me2 Si O)5 [Al {O C (C F3)3}4], Li (Me2 Si O)6
 [Al {O C (C F3)3}4], and Li (Me2 Si O)6 [Al {O C (C F3)2 Ph}4]
;
_journal_name_full 'Angewandte Chemie (Edition international)'
_journal_page_first 2773
_journal_page_last 2777
_journal_volume 45
_journal_year 2006
_chemical_formula_sum 'C28 H18 Al F36 Li O10 Si6'
_chemical_name_systematic 'Li ((C H3)2 Si O)6 (Al (O C (C F3)3)4)'
_space_group_IT_number 2
_symmetry_space_group_name_Hall '-P 1'
_symmetry_space_group_name_H-M 'P -1'
_cell_angle_alpha 101.66
_cell_angle_beta 102.974
_cell_angle_gamma 103.558
_cell_formula_units_Z 4
_cell_length_a 11.0053
_cell_length_b 22.828
_cell_length_c 24.398
_cell_volume 5592.693
_citation_journal_id_ASTM ACIEAY
_cod_data_source_file Decken_ACIEAY_2006_789.cif
_cod_data_source_block Al1C28F36H18Li1O10Si6
_cod_original_cell_volume 5592.692
_cod_original_formula_sum 'Al1 C28 F36 H18 Li1 O10 Si6'
_cod_database_code 1528435

loop_
_symmetry_equiv_pos_as_xyz
x,y,z
-x,-y,-z

loop_
_atom_site_label
_atom_site_type_symbol
_atom_site_fract_x
_atom_site_fract_y
_atom_site_fract_z
_atom_site_occupancy
_atom_site_U_iso_or_equiv
Si5 Si+4 0.2412 0.00213 0.64133 1 0.0
C52 C+2 0.7894 0.2496 0.5968 1 0.0
C42 C+2 0.5985 0.2311 0.3739 1 0.0
C46 C+2 0.1509 0.2998 0.4683 1 0.0
F13 F-1 0.4892 0.3791 0.929 1 0.0
Si12 Si+4 -0.1237 0.48173 0.31238 1 0.0
O9 O-2 0.1503 0.5494 0.1771 1 0.0
C51 C+2 0.6034 0.2453 0.6416 1 0.0
H25 H+1 0.1011 -0.0792 0.559 1 0.0
H5 H+1 0.0198 0.2128 0.7738 1 0.0
H3 H+1 -0.2692 0.1045 0.7274 1 0.0
C55 C+2 0.4046 0.0619 0.472 1 0.0
F26 F-1 0.8898 0.2418 1.1233 1 0.0
F42 F-1 0.509 0.3765 0.3847 1 0.0
Li2 Li+1 0.0789 0.5108 0.2361 1 0.0
O17 O-2 0.4938 0.2757 0.4392 1 0.0
C10 C-4 0.4186 0.0346 0.67 1 0.0
C54 C+2 0.2254 0.1096 0.4913 1 0.0
H18 H+1 0.1166 -0.0963 0.9096 1 0.0
F68 F-1 0.3336 0.0042 0.4409 1 0.0
C6 C-4 0.1568 -0.084 0.88 1 0.0
H13 H+1 -0.0421 -0.1965 0.7758 1 0.0
Si11 Si+4 -0.1788 0.56336 0.22662 1 0.0
C47 C+2 0.3635 0.3829 0.5245 1 0.0
F21 F-1 0.9636 0.3718 1.0297 1 0.0
Si10 Si+4 0.028 0.57798 0.15636 1 0.0
F49 F-1 0.4831 0.3903 0.5575 1 0.0
F45 F-1 0.7751 0.3123 0.469 1 0.0
F37 F-1 0.6385 0.2017 0.4159 1 0.0
C48 C+2 0.2359 0.3196 0.5779 1 0.0
F6 F-1 0.5384 0.0746 0.823 1 0.0
Al1 Al+3 0.5292 0.23605 1.00393 1 0.0
C34 C+2 0.852 0.3278 1.0107 1 0.0
C25 C+4 0.4916 0.1535 0.8854 1 0.0
F54 F-1 0.1462 0.35 0.5824 1 0.0
C5 C-4 -0.0879 -0.165 0.7829 1 0.0
F41 F-1 0.536 0.2983 0.3066 1 0.0
Si6 Si+4 0.1073 0.10922 0.654 1 0.0
F9 F-1 0.5938 0.2549 0.8766 1 0.0
F55 F-1 0.6598 0.372 0.662 1 0.0
F51 F-1 0.3228 0.4293 0.5496 1 0.0
F59 F-1 0.6643 0.259 0.6973 1 0.0
F40 F-1 0.3709 0.2723 0.3347 1 0.0
C22 C-4 -0.1721 0.6461 0.249 1 0.0
C21 C-4 -0.3304 0.515 0.1701 1 0.0
F48 F-1 0.106 0.3488 0.4643 1 0.0
O3 O-2 0.0951 -0.0636 0.7664 1 0.0
C2 C-4 0.021 0.1813 0.7958 1 0.0
O16 O-2 0.4428 0.2014 1.0441 1 0.0
C49 C+4 0.6806 0.2794 0.6063 1 0.0
F72 F-1 0.2499 0.149 0.38 1 0.0
O14 O-2 0.4571 0.2906 0.9816 1 0.0
C24 C-4 -0.087 0.5076 0.3914 1 0.0
F25 F-1 1.0175 0.277 1.0758 1 0.0
H12 H+1 0.0256 0.0964 0.9087 1 0.0
C16 C-4 0.4827 0.4971 0.3026 1 0.0
H22 H+1 0.3907 -0.0923 0.7312 1 0.0
H21 H+1 0.1234 -0.1687 0.6364 1 0.0
C33 C+4 0.813 0.2985 1.0582 1 0.0
C31 C+2 0.4597 0.3936 0.9798 1 0.0
F18 F-1 0.2924 0.2997 1.0627 1 0.0
Si7 Si+4 0.1244 0.43811 0.30953 1 0.0
Al2 Al+3 0.4652 0.24911 0.4976 1 0.0
F66 F-1 0.1585 0.0509 0.4857 1 0.0
H1 H+1 -0.2576 0.0492 0.6787 1 0.0
F35 F-1 0.4723 0.0719 1.0982 1 0.0
H7 H+1 -0.2946 -0.0584 0.7594 1 0.0
F22 F-1 0.7903 0.3332 1.1542 1 0.0
F67 F-1 0.4301 0.0631 0.5283 1 0.0
C27 C+2 0.5988 0.1219 0.8722 1 0.0
Si3 Si+4 0.031 -0.08788 0.81628 1 0.0
H31 H+1 0.0186 0.1323 0.5672 1 0.0
H29 H+1 0.4563 0.0023 0.681 1 0.0
F10 F-1 0.202 0.2456 0.9511 1 0.0
F7 F-1 0.5061 0.1823 0.7973 1 0.0
H16 H+1 0.2152 -0.0412 0.896 1 0.0
C20 C-4 -0.0673 0.539 0.079 1 0.0
C44 C+2 0.696 0.3397 0.4367 1 0.0
F33 F-1 0.4432 0.1653 1.1783 1 0.0
F15 F-1 0.5701 0.4243 1.0237 1 0.0
C17 C-4 0.255 0.5179 0.0806 1 0.0
C32 C+2 0.3861 0.3464 1.0566 1 0.0
F11 F-1 0.2498 0.3104 0.8966 1 0.0
Si2 Si+4 -0.1116 0.01585 0.82533 1 0.0
F34 F-1 0.5759 0.1198 1.0481 1 0.0
O20 O-2 0.427 0.1687 0.4817 1 0.0
O6 O-2 0.0423 0.0852 0.7035 1 0.0
F4 F-1 0.7037 0.1691 0.8749 1 0.0
F24 F-1 0.9712 0.3772 1.142 1 0.0
C15 C-4 0.3207 0.3722 0.2107 1 0.0
F47 F-1 0.1794 0.2822 0.4181 1 0.0
O4 O-2 0.1816 -0.0261 0.6908 1 0.0
O8 O-2 0.3246 0.49 0.189 1 0.0
C11 C-4 -0.0209 0.1109 0.5927 1 0.0
H24 H+1 0.3858 -0.0451 0.7884 1 0.0
H23 H+1 0.3333 -0.1191 0.7788 1 0.0
F19 F-1 0.86 0.2843 0.9679 1 0.0
F14 F-1 0.3794 0.4297 0.9718 1 0.0
C14 C-4 0.2282 0.4688 0.386 1 0.0
F43 F-1 0.7444 0.3723 0.4006 1 0.0
F61 F-1 0.852 0.2382 0.6443 1 0.0
O2 O-2 -0.0386 -0.036 0.8374 1 0.0
F30 F-1 0.2375 0.1892 1.0994 1 0.0
Si4 Si+4 0.1767 -0.08511 0.72056 1 0.0
H17 H+1 0.2068 -0.1125 0.8691 1 0.0
F28 F-1 0.2337 0.091 1.088 1 0.0
F3 F-1 0.3576 0.0579 0.8827 1 0.0
Si1 Si+4 -0.0521 0.10266 0.74504 1 0.0
F57 F-1 0.8447 0.3569 0.6878 1 0.0
F53 F-1 0.3402 0.3488 0.6242 1 0.0
F56 F-1 0.784 0.3829 0.6088 1 0.0
C13 C-4 0.0519 0.3516 0.2899 1 0.0
F36 F-1 0.3805 0.0659 1.0088 1 0.0
O5 O-2 0.1731 0.055 0.6314 1 0.0
C43 C+2 0.4927 0.3152 0.355 1 0.0
C28 C+2 0.49 0.2052 0.8496 1 0.0
Si9 Si+4 0.2874 0.54376 0.16119 1 0.0
C9 C-4 0.196 -0.0609 0.5726 1 0.0
F50 F-1 0.372 0.3875 0.4715 1 0.0
F17 F-1 0.5049 0.3515 1.0915 1 0.0
H8 H+1 -0.3227 0.0077 0.775 1 0.0
F71 F-1 0.355 0.0841 0.3636 1 0.0
C4 C-4 -0.0692 0.0776 0.8947 1 0.0
H19 H+1 -0.0071 -0.1587 0.65 1 0.0
H34 H+1 0.2998 0.1804 0.7173 1 0.0
C30 C+2 0.2499 0.306 0.9514 1 0.0
C45 C+4 0.2751 0.3165 0.5206 1 0.0
H32 H+1 -0.0778 0.1333 0.6075 1 0.0
H26 H+1 0.2373 -0.0934 0.5797 1 0.0
C12 C-4 0.2289 0.1844 0.6872 1 0.0
O1 O-2 -0.0466 0.0479 0.7788 1 0.0
F8 F-1 0.3799 0.2227 0.8455 1 0.0
H20 H+1 0.0759 -0.1939 0.687 1 0.0
F12 F-1 0.1716 0.3375 0.9716 1 0.0
F38 F-1 0.483 0.1946 0.3327 1 0.0
C38 C+2 0.2685 0.1419 1.0701 1 0.0
F1 F-1 0.3002 0.0935 0.8075 1 0.0
C26 C+2 0.3539 0.1114 0.8657 1 0.0
Si8 Si+4 0.3322 0.45485 0.24103 1 0.0
F32 F-1 0.6165 0.1991 1.1529 1 0.0
O12 O-2 0.0101 0.4737 0.2951 1 0.0
F62 F-1 0.7372 0.1951 0.5584 1 0.0
H4 H+1 -0.029 0.1872 0.8239 1 0.0
F44 F-1 0.6663 0.3856 0.4731 1 0.0
F29 F-1 0.2048 0.1286 1.0142 1 0.0
O10 O-2 -0.0525 0.5552 0.2017 1 0.0
H30 H+1 0.4404 0.0701 0.7044 1 0.0
H6 H+1 0.1113 0.1859 0.8166 1 0.0
C50 C+2 0.7451 0.3484 0.6422 1 0.0
H2 H+1 -0.2141 0.1199 0.675 1 0.0
F16 F-1 0.3658 0.4026 1.0728 1 0.0
F5 F-1 0.6154 0.0889 0.9123 1 0.0
F65 F-1 0.2772 0.1374 0.5476 1 0.0
F69 F-1 0.5179 0.073 0.4597 1 0.0
F39 F-1 0.7138 0.2496 0.3599 1 0.0
O13 O-2 0.5282 0.1832 0.9431 1 0.0
C37 C+4 0.418 0.1622 1.0776 1 0.0
O7 O-2 0.2038 0.4599 0.2634 1 0.0
F64 F-1 0.1449 0.1402 0.4694 1 0.0
H27 H+1 0.2259 -0.0435 0.5428 1 0.0
F2 F-1 0.276 0.1366 0.8917 1 0.0
F60 F-1 0.5745 0.1843 0.6212 1 0.0
H36 H+1 0.2639 0.1992 0.6572 1 0.0
O18 O-2 0.3352 0.2719 0.5132 1 0.0
O19 O-2 0.607 0.2791 0.5534 1 0.0
C35 C+2 0.8449 0.3536 1.1163 1 0.0
C41 C+4 0.571 0.2888 0.4044 1 0.0
O11 O-2 -0.1598 0.5367 0.2842 1 0.0
F70 F-1 0.1625 0.0523 0.3739 1 0.0
H15 H+1 -0.1404 -0.1749 0.8092 1 0.0
F27 F-1 0.8454 0.1995 1.0328 1 0.0
C18 C-4 0.4152 0.6189 0.1969 1 0.0
F31 F-1 0.4883 0.253 1.1565 1 0.0
C40 C+2 0.4624 0.1033 1.0584 1 0.0
C39 C+2 0.4911 0.1946 1.1428 1 0.0
C29 C+4 0.3912 0.3311 0.9919 1 0.0
H35 H+1 0.189 0.2145 0.705 1 0.0
C53 C+4 0.3364 0.1122 0.4595 1 0.0
H10 H+1 -0.0993 0.059 0.9239 1 0.0
F52 F-1 0.1817 0.262 0.5812 1 0.0
H11 H+1 -0.1115 0.1098 0.888 1 0.0
C7 C-4 0.0811 -0.1604 0.6673 1 0.0
C19 C-4 0.0842 0.6644 0.1706 1 0.0
C1 C-4 -0.2174 0.0929 0.7015 1 0.0
H33 H+1 -0.0723 0.068 0.5706 1 0.0
F20 F-1 0.7612 0.3507 0.9868 1 0.0
F58 F-1 0.4903 0.2569 0.635 1 0.0
C56 C+2 0.2735 0.0987 0.3938 1 0.0
F23 F-1 0.7993 0.3985 1.1019 1 0.0
H28 H+1 0.4541 0.0488 0.64 1 0.0
C36 C+2 0.8944 0.2534 1.073 1 0.0
H9 H+1 -0.3244 -0.0346 0.8199 1 0.0
Li1 Li+1 0.0775 0.0142 0.7379 1 0.0
C8 C-4 0.3408 -0.0854 0.7593 1 0.0
F46 F-1 0.0591 0.2518 0.4723 1 0.0
C23 C-4 -0.2542 0.4064 0.2778 1 0.0
F63 F-1 0.8787 0.2868 0.5811 1 0.0
O15 O-2 0.6873 0.2687 1.0444 1 0.0
C3 C-4 -0.2828 -0.0216 0.791 1 0.0
H14 H+1 -0.145 -0.1649 0.7458 1 0.0
